data_7025792
loop_
_publ_author_name
'Rubio, Miguel'
'Siegler, Maxime A.'
'Spek, Anthony L.'
'Reek, Joost N. H.'

_publ_section_title
;
 Heterotopic silver-NHC complexes: from coordination polymers to
 supramolecular assemblies.
;
_journal_issue 23
_journal_name_full 'Dalton transactions (Cambridge, England : 2003)'
_journal_page_first 5432
_journal_page_last 5435
_journal_paper_doi 10.1039/c003352a
_journal_volume 39
_journal_year 2010
_chemical_formula_moiety '2(C62 H47 Ag Cl N7 Zn), C7 H8'
_chemical_formula_sum 'C131 H102 Ag2 Cl2 N14 Zn2'
_chemical_formula_weight 2289.65
_chemical_name_systematic
;
?
;
_space_group_IT_number 14
_symmetry_cell_setting monoclinic
_symmetry_space_group_name_Hall '-P 2ybc'
_symmetry_space_group_name_H-M 'P 1 21/c 1'
_atom_sites_solution_hydrogens difmap
_atom_sites_solution_primary heavy
_atom_sites_solution_secondary difmap
_audit_creation_method SHELXL-97
_cell_angle_alpha 90.00
_cell_angle_beta 101.511(2)
_cell_angle_gamma 90.00
_cell_formula_units_Z 2
_cell_length_a 10.8301(4)
_cell_length_b 21.1321(7)
_cell_length_c 24.3335(10)
_cell_measurement_reflns_used 28477
_cell_measurement_temperature 110(2)
_cell_measurement_theta_max 27.49
_cell_measurement_theta_min 1.71
_cell_volume 5457.0(4)
_computing_cell_refinement 'PEAKREF (Schreurs, 2005)'
_computing_data_collection 'COLLECT (Nonius, 1999)'
_computing_data_reduction 'EVALCCD (Duisenberg et al., 2003)'
_computing_molecular_graphics 'PLATON (Spek, 2003)'
_computing_publication_material 'PLATON (Spek, 2003)'
_computing_structure_refinement 'SHELXL-97 (Sheldrick, 2008)'
_computing_structure_solution 'DIRDIF08 (Beurskens et al., 2008)'
_diffrn_ambient_temperature 110(2)
_diffrn_measured_fraction_theta_full 0.999
_diffrn_measured_fraction_theta_max 0.999
_diffrn_measurement_device_type 'Nonius KappaCCD diffractometer'
_diffrn_measurement_method '\f and \w scans'
_diffrn_radiation_monochromator graphite
_diffrn_radiation_source 'rotating anode'
_diffrn_radiation_type MoK\a
_diffrn_radiation_wavelength 0.71073
_diffrn_reflns_av_R_equivalents 0.0516
_diffrn_reflns_av_sigmaI/netI 0.0468
_diffrn_reflns_limit_h_max 14
_diffrn_reflns_limit_h_min -14
_diffrn_reflns_limit_k_max 27
_diffrn_reflns_limit_k_min -27
_diffrn_reflns_limit_l_max 31
_diffrn_reflns_limit_l_min -31
_diffrn_reflns_number 78401
_diffrn_reflns_theta_full 27.50
_diffrn_reflns_theta_max 27.50
_diffrn_reflns_theta_min 1.71
_exptl_absorpt_coefficient_mu 0.896
_exptl_absorpt_correction_T_max 0.916
_exptl_absorpt_correction_T_min 0.796
_exptl_absorpt_correction_type analytical
_exptl_absorpt_process_details '(SADABS; Sheldrick, 2006)'
_exptl_crystal_colour purple
_exptl_crystal_density_diffrn 1.393
_exptl_crystal_density_method 'not measured'
_exptl_crystal_description parallelepiped
_exptl_crystal_F_000 2348
_exptl_crystal_size_max 0.24
_exptl_crystal_size_mid 0.18
_exptl_crystal_size_min 0.12
_refine_diff_density_max 0.688
_refine_diff_density_min -0.873
_refine_diff_density_rms 0.090
_refine_ls_extinction_method none
_refine_ls_goodness_of_fit_ref 1.043
_refine_ls_hydrogen_treatment constr
_refine_ls_matrix_type full
_refine_ls_number_parameters 716
_refine_ls_number_reflns 12507
_refine_ls_number_restraints 102
_refine_ls_restrained_S_all 1.045
_refine_ls_R_factor_all 0.0734
_refine_ls_R_factor_gt 0.0403
_refine_ls_shift/su_max 0.001
_refine_ls_shift/su_mean 0.000
_refine_ls_structure_factor_coef Fsqd
_refine_ls_weighting_details 'calc w=1/[\s^2^(Fo^2^)+(0.0381P)^2^+7.3207P] where P=(Fo^2^+2Fc^2^)/3'
_refine_ls_weighting_scheme calc
_refine_ls_wR_factor_gt 0.0837
_refine_ls_wR_factor_ref 0.0954
_reflns_number_gt 9064
_reflns_number_total 12507
_reflns_threshold_expression I>2\s(I)
_cod_data_source_file c003352a.txt
_cod_data_source_block 5A
_cod_original_sg_symbol_H-M 'P 21/c'
_cod_database_code 7025792

loop_
_symmetry_equiv_pos_as_xyz
'x, y, z'
'-x, y+1/2, -z+1/2'
'-x, -y, -z'
'x, -y-1/2, z-1/2'

loop_
_atom_site_label
_atom_site_type_symbol
_atom_site_fract_x
_atom_site_fract_y
_atom_site_fract_z
_atom_site_U_iso_or_equiv
_atom_site_adp_type
_atom_site_occupancy
_atom_site_symmetry_multiplicity
_atom_site_calc_flag
_atom_site_refinement_flags
_atom_site_disorder_assembly
_atom_site_disorder_group
Ag1 Ag 0.16091(2) 0.524045(11) 0.046923(9) 0.02105(7) Uani 1 1 d . . .
Zn1 Zn 0.26680(3) 0.250493(15) 0.316744(13) 0.01356(8) Uani 1 1 d . . .
Cl1 Cl 0.06166(7) 0.56528(4) -0.04036(3) 0.02887(18) Uani 1 1 d . . .
C1 C 0.2853(3) 0.49847(13) 0.11967(12) 0.0180(6) Uani 1 1 d . . .
C2 C 0.3700(3) 0.45566(15) 0.20380(14) 0.0296(7) Uani 1 1 d . . .
H2 H 0.3762 0.4338 0.2384 0.035 Uiso 1 1 calc R . .
C3 C 0.4641(3) 0.48121(15) 0.18399(13) 0.0277(7) Uani 1 1 d . . .
H3 H 0.5506 0.4814 0.2017 0.033 Uiso 1 1 calc R . .
C4 C 0.1377(3) 0.44295(13) 0.17034(13) 0.0201(6) Uani 1 1 d . . .
H4A H 0.0731 0.4563 0.1376 0.024 Uiso 1 1 calc R . .
H4B H 0.1149 0.4608 0.2046 0.024 Uiso 1 1 calc R . .
C5 C 0.1407(2) 0.37218(13) 0.17404(12) 0.0174(6) Uani 1 1 d . . .
C6 C 0.1326(3) 0.33414(14) 0.12693(12) 0.0212(6) Uani 1 1 d . . .
H6 H 0.1198 0.3523 0.0905 0.025 Uiso 1 1 calc R . .
C7 C 0.1437(3) 0.26941(14) 0.13391(12) 0.0234(7) Uani 1 1 d . . .
H7 H 0.1367 0.2424 0.1023 0.028 Uiso 1 1 calc R . .
C8 C 0.1648(3) 0.24446(14) 0.18734(12) 0.0204(6) Uani 1 1 d . . .
H8 H 0.1739 0.1999 0.1919 0.024 Uiso 1 1 calc R . .
C9 C 0.1598(2) 0.34296(13) 0.22585(12) 0.0163(6) Uani 1 1 d . . .
H9 H 0.1638 0.3687 0.2581 0.020 Uiso 1 1 calc R . .
C10 C 0.4869(2) 0.54155(15) 0.09914(12) 0.0204(6) Uani 1 1 d . . .
C11 C 0.4777(3) 0.60709(14) 0.09609(12) 0.0198(6) Uani 1 1 d . . .
C12 C 0.5595(3) 0.63880(16) 0.06813(12) 0.0244(7) Uani 1 1 d . . .
H12 H 0.5547 0.6836 0.0652 0.029 Uiso 1 1 calc R . .
C13 C 0.6475(3) 0.60682(18) 0.04453(13) 0.0293(8) Uani 1 1 d . . .
C14 C 0.6521(3) 0.54150(17) 0.04838(13) 0.0305(8) Uani 1 1 d . . .
H14 H 0.7122 0.5193 0.0321 0.037 Uiso 1 1 calc R . .
C15 C 0.5722(3) 0.50740(15) 0.07511(12) 0.0244(7) Uani 1 1 d . . .
C16 C 0.3841(3) 0.64360(14) 0.12161(13) 0.0242(7) Uani 1 1 d . . .
H16A H 0.3017 0.6428 0.0961 0.036 Uiso 1 1 calc R . .
H16B H 0.4126 0.6875 0.1279 0.036 Uiso 1 1 calc R . .
H16C H 0.3769 0.6243 0.1574 0.036 Uiso 1 1 calc R . .
C17 C 0.7348(3) 0.6422(2) 0.01406(15) 0.0431(10) Uani 1 1 d . . .
H17A H 0.8163 0.6204 0.0197 0.065 Uiso 1 1 calc R . .
H17B H 0.7471 0.6854 0.0288 0.065 Uiso 1 1 calc R . .
H17C H 0.6977 0.6437 -0.0261 0.065 Uiso 1 1 calc R . .
C18 C 0.5791(3) 0.43638(16) 0.07760(15) 0.0365(8) Uani 1 1 d . . .
H18A H 0.6146 0.4230 0.1161 0.055 Uiso 1 1 calc R . .
H18B H 0.6329 0.4212 0.0524 0.055 Uiso 1 1 calc R . .
H18C H 0.4943 0.4187 0.0659 0.055 Uiso 1 1 calc R . .
C19 C 0.4510(2) 0.18808(13) 0.25336(12) 0.0178(6) Uani 1 1 d . . .
C20 C 0.4649(3) 0.13233(14) 0.22118(12) 0.0220(6) Uani 1 1 d . . .
H20 H 0.5254 0.1260 0.1983 0.026 Uiso 1 1 calc R . .
C21 C 0.3762(3) 0.09082(14) 0.22954(12) 0.0210(6) Uani 1 1 d . . .
H21 H 0.3625 0.0497 0.2138 0.025 Uiso 1 1 calc R . .
C22 C 0.3056(2) 0.12059(13) 0.26704(11) 0.0155(6) Uani 1 1 d . . .
C23 C 0.2005(2) 0.09438(13) 0.28439(11) 0.0163(6) Uani 1 1 d . . .
C24 C 0.1272(2) 0.12510(13) 0.31777(11) 0.0157(6) Uani 1 1 d . . .
C25 C 0.0176(3) 0.09804(14) 0.33403(12) 0.0205(6) Uani 1 1 d . . .
H25 H -0.0151 0.0567 0.3253 0.025 Uiso 1 1 calc R . .
C26 C -0.0296(3) 0.14197(13) 0.36375(12) 0.0203(6) Uani 1 1 d . . .
H26 H -0.1017 0.1374 0.3801 0.024 Uiso 1 1 calc R . .
C27 C 0.0488(2) 0.19733(13) 0.36637(11) 0.0156(6) Uani 1 1 d . . .
C28 C 0.0317(2) 0.25367(13) 0.39367(11) 0.0162(6) Uani 1 1 d . . .
C29 C 0.1089(2) 0.30741(13) 0.39654(11) 0.0158(6) Uani 1 1 d . . .
C30 C 0.0990(3) 0.36234(14) 0.43054(12) 0.0197(6) Uani 1 1 d . . .
H30 H 0.0392 0.3688 0.4537 0.024 Uiso 1 1 calc R . .
C31 C 0.1904(3) 0.40285(14) 0.42331(12) 0.0201(6) Uani 1 1 d . . .
H31 H 0.2067 0.4433 0.4402 0.024 Uiso 1 1 calc R . .
C32 C 0.2592(3) 0.37319(13) 0.38513(11) 0.0166(6) Uani 1 1 d . . .
C33 C 0.3651(2) 0.40014(13) 0.36902(11) 0.0163(6) Uani 1 1 d . . .
C34 C 0.4419(2) 0.36843(13) 0.33771(11) 0.0164(6) Uani 1 1 d . . .
C35 C 0.5502(2) 0.39598(14) 0.32035(12) 0.0182(6) Uani 1 1 d . . .
H35 H 0.5843 0.4369 0.3296 0.022 Uiso 1 1 calc R . .
C36 C 0.5934(2) 0.35232(14) 0.28848(12) 0.0181(6) Uani 1 1 d . . .
H36 H 0.6635 0.3569 0.2707 0.022 Uiso 1 1 calc R . .
C37 C 0.5134(2) 0.29741(14) 0.28630(11) 0.0166(6) Uani 1 1 d . . .
C38 C 0.5256(2) 0.24245(14) 0.25588(12) 0.0176(6) Uani 1 1 d . . .
C39 C 0.1626(2) 0.02861(13) 0.26544(12) 0.0181(6) Uani 1 1 d . . .
C40 C 0.1139(3) 0.01558(15) 0.20921(14) 0.0294(7) Uani 1 1 d . . .
H40 H 0.1038 0.0490 0.1826 0.035 Uiso 1 1 calc R . .
C41 C 0.0798(3) -0.04537(17) 0.19135(15) 0.0361(8) Uani 1 1 d . . .
H41 H 0.0464 -0.0534 0.1528 0.043 Uiso 1 1 calc R . .
C42 C 0.0944(3) -0.09425(16) 0.22952(15) 0.0314(8) Uani 1 1 d . . .
H42 H 0.0720 -0.1362 0.2174 0.038 Uiso 1 1 calc R . .
C43 C 0.1416(3) -0.08213(14) 0.28526(15) 0.0273(7) Uani 1 1 d . . .
H43 H 0.1515 -0.1158 0.3116 0.033 Uiso 1 1 calc R . .
C44 C 0.1749(2) -0.02126(14) 0.30335(13) 0.0211(6) Uani 1 1 d . . .
H44 H 0.2065 -0.0135 0.3421 0.025 Uiso 1 1 calc R . .
C45 C -0.0753(2) 0.25720(13) 0.42456(12) 0.0171(6) Uani 1 1 d . . .
C46 C -0.0762(3) 0.21957(14) 0.47126(12) 0.0209(6) Uani 1 1 d . . .
H46 H -0.0093 0.1906 0.4835 0.025 Uiso 1 1 calc R . .
C47 C -0.1736(3) 0.22390(15) 0.50015(13) 0.0250(7) Uani 1 1 d . . .
H47 H -0.1733 0.1979 0.5320 0.030 Uiso 1 1 calc R . .
C48 C -0.2716(3) 0.26596(15) 0.48286(13) 0.0255(7) Uani 1 1 d . . .
H48 H -0.3375 0.2695 0.5033 0.031 Uiso 1 1 calc R . .
C49 C -0.2731(3) 0.30272(15) 0.43584(13) 0.0230(7) Uani 1 1 d . . .
H49 H -0.3413 0.3309 0.4233 0.028 Uiso 1 1 calc R . .
C50 C -0.1753(3) 0.29858(14) 0.40678(12) 0.0195(6) Uani 1 1 d . . .
H50 H -0.1767 0.3242 0.3746 0.023 Uiso 1 1 calc R . .
C51 C 0.3955(3) 0.46746(14) 0.38583(12) 0.0206(6) Uani 1 1 d . . .
C52 C 0.5063(3) 0.48362(15) 0.42277(13) 0.0283(7) Uani 1 1 d . . .
H52 H 0.5650 0.4515 0.4375 0.034 Uiso 1 1 calc R . .
C53 C 0.5319(4) 0.54625(17) 0.43832(15) 0.0382(9) Uani 1 1 d . . .
H53 H 0.6080 0.5568 0.4635 0.046 Uiso 1 1 calc R . .
C54 C 0.4474(4) 0.59313(17) 0.41730(16) 0.0402(9) Uani 1 1 d . . .
H54 H 0.4647 0.6359 0.4282 0.048 Uiso 1 1 calc R . .
C55 C 0.3374(4) 0.57792(16) 0.38037(16) 0.0377(9) Uani 1 1 d . . .
H55 H 0.2793 0.6103 0.3657 0.045 Uiso 1 1 calc R . .
C56 C 0.3114(3) 0.51540(15) 0.36452(14) 0.0279(7) Uani 1 1 d . . .
H56 H 0.2356 0.5053 0.3389 0.033 Uiso 1 1 calc R . .
C57 C 0.6282(3) 0.24243(13) 0.22248(12) 0.0184(6) Uani 1 1 d . . .
C58 C 0.7472(3) 0.22005(16) 0.24561(14) 0.0292(7) Uani 1 1 d . . .
H58 H 0.7641 0.2039 0.2828 0.035 Uiso 1 1 calc R . .
C59 C 0.8421(3) 0.22099(17) 0.21474(16) 0.0353(8) Uani 1 1 d . . .
H59 H 0.9237 0.2056 0.2309 0.042 Uiso 1 1 calc R . .
C60 C 0.8185(3) 0.24402(15) 0.16111(15) 0.0310(8) Uani 1 1 d . . .
H60 H 0.8834 0.2443 0.1400 0.037 Uiso 1 1 calc R . .
C61 C 0.7011(3) 0.26665(16) 0.13790(14) 0.0320(8) Uani 1 1 d . . .
H61 H 0.6850 0.2831 0.1008 0.038 Uiso 1 1 calc R . .
C62 C 0.6060(3) 0.26553(16) 0.16834(13) 0.0277(7) Uani 1 1 d . . .
H62 H 0.5246 0.2808 0.1518 0.033 Uiso 1 1 calc R . .
N1 N 0.2613(2) 0.46688(11) 0.16450(10) 0.0206(5) Uani 1 1 d . . .
N2 N 0.4120(2) 0.50757(11) 0.13236(10) 0.0198(5) Uani 1 1 d . . .
N3 N 0.1731(2) 0.28062(11) 0.23302(9) 0.0156(5) Uani 1 1 d . . .
N4 N 0.3541(2) 0.17951(11) 0.28119(9) 0.0149(5) Uani 1 1 d . . .
N5 N 0.1440(2) 0.18554(10) 0.33761(9) 0.0141(5) Uani 1 1 d . . .
N6 N 0.2080(2) 0.31495(11) 0.36956(9) 0.0148(5) Uani 1 1 d . . .
N7 N 0.4223(2) 0.30844(11) 0.31696(9) 0.0152(5) Uani 1 1 d . . .
C63 C 0.0090(10) -0.0332(5) -0.0230(4) 0.069(2) Uani 0.50 1 d PDU A -1
C64 C 0.1044(14) -0.0172(7) 0.0215(6) 0.066(3) Uani 0.50 1 d PDU A -1
H64 H 0.1807 -0.0407 0.0286 0.079 Uiso 0.50 1 calc PR A -1
C65 C 0.0885(11) 0.0332(5) 0.0558(5) 0.073(3) Uani 0.50 1 d PDU A -1
H65 H 0.1561 0.0455 0.0850 0.088 Uiso 0.50 1 calc PR A -1
C66 C -0.0245(12) 0.0658(7) 0.0480(6) 0.071(3) Uani 0.50 1 d PDU A -1
H66 H -0.0367 0.0985 0.0732 0.085 Uiso 0.50 1 calc PR A -1
C67 C -0.1191(10) 0.0504(5) 0.0032(4) 0.071(3) Uani 0.50 1 d PDU A -1
H67 H -0.1950 0.0742 -0.0042 0.085 Uiso 0.50 1 calc PR A -1
C68 C -0.1029(13) 0.0000(7) -0.0313(7) 0.065(3) Uani 0.50 1 d PDU A -1
H68 H -0.1700 -0.0118 -0.0610 0.078 Uiso 0.50 1 calc PR A -1
C69 C 0.0257(16) -0.0895(7) -0.0606(6) 0.091(4) Uani 0.50 1 d PDU A -1
H69A H 0.0693 -0.0754 -0.0901 0.137 Uiso 0.50 1 calc PR A -1
H69B H -0.0571 -0.1066 -0.0778 0.137 Uiso 0.50 1 calc PR A -1
H69C H 0.0757 -0.1224 -0.0380 0.137 Uiso 0.50 1 calc PR A -1

loop_
_atom_site_aniso_label
_atom_site_aniso_U_11
_atom_site_aniso_U_22
_atom_site_aniso_U_33
_atom_site_aniso_U_23
_atom_site_aniso_U_13
_atom_site_aniso_U_12
Ag1 0.01884(11) 0.02491(13) 0.01831(11) 0.00251(10) 0.00109(8) 0.00306(9)
Zn1 0.01352(15) 0.01356(16) 0.01539(16) 0.00033(13) 0.00714(12) 0.00008(12)
Cl1 0.0286(4) 0.0292(4) 0.0242(4) 0.0051(3) -0.0059(3) -0.0002(3)
C1 0.0166(14) 0.0159(14) 0.0201(15) 0.0009(12) 0.0005(12) 0.0000(11)
C2 0.0265(16) 0.0307(18) 0.0264(17) 0.0115(14) -0.0070(14) -0.0035(14)
C3 0.0223(15) 0.0294(18) 0.0263(17) 0.0078(14) -0.0074(13) -0.0024(13)
C4 0.0187(14) 0.0181(15) 0.0238(16) 0.0050(12) 0.0046(12) 0.0003(12)
C5 0.0125(13) 0.0167(15) 0.0237(15) 0.0043(12) 0.0055(11) 0.0026(11)
C6 0.0212(14) 0.0259(17) 0.0167(15) 0.0053(13) 0.0043(12) 0.0043(12)
C7 0.0266(16) 0.0232(16) 0.0191(15) -0.0039(13) 0.0014(13) 0.0038(13)
C8 0.0193(14) 0.0174(15) 0.0237(15) 0.0003(13) 0.0024(12) 0.0002(12)
C9 0.0128(13) 0.0187(15) 0.0182(14) -0.0012(12) 0.0050(11) 0.0007(11)
C10 0.0124(13) 0.0300(17) 0.0178(15) -0.0019(12) 0.0004(11) -0.0027(12)
C11 0.0156(13) 0.0268(17) 0.0159(14) -0.0009(12) 0.0006(11) -0.0042(12)
C12 0.0223(15) 0.0308(18) 0.0193(15) -0.0020(13) 0.0022(12) -0.0090(13)
C13 0.0179(15) 0.054(2) 0.0162(15) -0.0064(15) 0.0034(12) -0.0122(15)
C14 0.0185(15) 0.051(2) 0.0219(16) -0.0116(16) 0.0034(13) 0.0013(15)
C15 0.0183(15) 0.0318(18) 0.0195(15) -0.0061(13) -0.0052(12) 0.0019(13)
C16 0.0242(15) 0.0222(16) 0.0275(17) 0.0002(13) 0.0081(13) -0.0001(13)
C17 0.0284(18) 0.074(3) 0.0292(19) -0.0078(19) 0.0121(15) -0.0197(18)
C18 0.0309(18) 0.035(2) 0.040(2) -0.0101(16) -0.0026(16) 0.0058(15)
C19 0.0144(13) 0.0212(15) 0.0197(15) 0.0024(12) 0.0082(11) 0.0027(11)
C20 0.0225(15) 0.0253(17) 0.0224(16) -0.0028(13) 0.0146(13) 0.0021(13)
C21 0.0234(15) 0.0178(15) 0.0237(16) -0.0016(12) 0.0091(13) 0.0032(12)
C22 0.0160(13) 0.0159(14) 0.0157(14) 0.0011(11) 0.0053(11) 0.0035(11)
C23 0.0183(14) 0.0135(14) 0.0173(14) 0.0018(11) 0.0042(11) 0.0014(11)
C24 0.0138(13) 0.0163(15) 0.0178(14) 0.0020(11) 0.0051(11) -0.0009(11)
C25 0.0198(14) 0.0162(15) 0.0278(16) 0.0009(12) 0.0099(13) -0.0032(12)
C26 0.0191(14) 0.0215(16) 0.0235(16) 0.0024(12) 0.0121(12) -0.0003(12)
C27 0.0134(13) 0.0193(15) 0.0148(14) 0.0036(11) 0.0044(11) 0.0019(11)
C28 0.0142(13) 0.0207(15) 0.0144(13) 0.0049(12) 0.0044(11) 0.0029(11)
C29 0.0161(13) 0.0186(15) 0.0132(13) 0.0024(11) 0.0042(11) 0.0032(11)
C30 0.0221(14) 0.0222(16) 0.0171(14) -0.0002(12) 0.0095(12) 0.0029(12)
C31 0.0254(15) 0.0171(15) 0.0197(15) -0.0052(12) 0.0089(12) 0.0010(12)
C32 0.0197(14) 0.0156(14) 0.0154(14) 0.0012(11) 0.0054(11) 0.0033(11)
C33 0.0173(13) 0.0148(14) 0.0165(14) 0.0013(11) 0.0026(11) 0.0010(11)
C34 0.0155(13) 0.0190(15) 0.0144(14) 0.0022(11) 0.0024(11) -0.0014(11)
C35 0.0164(13) 0.0171(15) 0.0203(15) 0.0033(12) 0.0017(12) -0.0031(11)
C36 0.0129(13) 0.0246(16) 0.0170(14) 0.0042(12) 0.0037(11) -0.0017(11)
C37 0.0113(12) 0.0226(15) 0.0165(14) 0.0037(12) 0.0040(11) 0.0013(11)
C38 0.0132(13) 0.0230(16) 0.0184(14) 0.0038(12) 0.0076(11) 0.0032(11)
C39 0.0120(12) 0.0192(15) 0.0247(15) -0.0008(12) 0.0078(11) 0.0012(11)
C40 0.0350(18) 0.0271(18) 0.0259(17) -0.0026(14) 0.0058(14) -0.0034(14)
C41 0.0375(19) 0.038(2) 0.034(2) -0.0167(17) 0.0090(16) -0.0105(16)
C42 0.0207(15) 0.0241(18) 0.054(2) -0.0176(16) 0.0183(16) -0.0044(13)
C43 0.0170(14) 0.0159(16) 0.051(2) 0.0021(15) 0.0120(14) 0.0027(12)
C44 0.0123(13) 0.0206(16) 0.0299(16) 0.0018(13) 0.0032(12) 0.0004(12)
C45 0.0146(13) 0.0203(15) 0.0179(14) -0.0022(12) 0.0069(11) 0.0008(11)
C46 0.0200(14) 0.0229(16) 0.0213(15) 0.0054(13) 0.0076(12) 0.0053(12)
C47 0.0278(16) 0.0283(17) 0.0220(16) 0.0064(13) 0.0122(13) 0.0041(13)
C48 0.0230(15) 0.0318(18) 0.0266(17) 0.0006(14) 0.0172(13) 0.0053(13)
C49 0.0172(14) 0.0248(17) 0.0281(17) 0.0002(13) 0.0071(12) 0.0068(12)
C50 0.0205(14) 0.0195(15) 0.0202(15) 0.0034(12) 0.0081(12) 0.0032(12)
C51 0.0266(15) 0.0196(16) 0.0190(15) -0.0005(12) 0.0125(12) -0.0037(12)
C52 0.0342(17) 0.0262(18) 0.0247(16) -0.0013(14) 0.0066(14) -0.0050(14)
C53 0.049(2) 0.036(2) 0.0320(19) -0.0115(16) 0.0132(17) -0.0185(18)
C54 0.062(3) 0.0246(19) 0.042(2) -0.0110(16) 0.029(2) -0.0126(18)
C55 0.052(2) 0.0197(18) 0.051(2) 0.0055(16) 0.033(2) 0.0058(16)
C56 0.0310(17) 0.0232(18) 0.0335(18) 0.0025(14) 0.0163(14) 0.0006(13)
C57 0.0180(14) 0.0164(15) 0.0240(15) -0.0030(12) 0.0121(12) -0.0026(11)
C58 0.0235(16) 0.0357(19) 0.0311(18) 0.0077(15) 0.0121(14) 0.0056(14)
C59 0.0185(16) 0.041(2) 0.050(2) 0.0047(18) 0.0160(15) 0.0042(14)
C60 0.0295(17) 0.0272(18) 0.044(2) -0.0078(16) 0.0269(16) -0.0072(14)
C61 0.0370(19) 0.038(2) 0.0258(17) -0.0008(15) 0.0184(15) -0.0048(15)
C62 0.0249(16) 0.037(2) 0.0236(16) 0.0024(14) 0.0105(13) 0.0031(14)
N1 0.0172(12) 0.0204(14) 0.0224(13) 0.0054(10) -0.0003(10) -0.0034(10)
N2 0.0159(12) 0.0207(13) 0.0212(13) 0.0033(10) -0.0001(10) -0.0006(10)
N3 0.0134(11) 0.0158(13) 0.0186(12) 0.0008(10) 0.0056(9) -0.0012(9)
N4 0.0134(11) 0.0154(12) 0.0168(12) 0.0012(10) 0.0056(9) -0.0001(9)
N5 0.0138(11) 0.0145(12) 0.0157(12) 0.0011(9) 0.0074(9) 0.0011(9)
N6 0.0151(11) 0.0154(12) 0.0157(12) 0.0005(9) 0.0072(9) 0.0000(9)
N7 0.0140(11) 0.0175(13) 0.0155(12) 0.0000(10) 0.0065(9) -0.0017(9)
C63 0.063(4) 0.083(5) 0.069(5) 0.043(4) 0.030(4) -0.013(4)
C64 0.064(5) 0.077(6) 0.062(5) 0.039(5) 0.028(4) -0.016(5)
C65 0.074(5) 0.082(5) 0.067(5) 0.036(4) 0.024(4) -0.011(4)
C66 0.084(5) 0.066(6) 0.071(6) 0.033(5) 0.033(5) -0.014(5)
C67 0.068(5) 0.073(5) 0.077(5) 0.044(4) 0.028(4) -0.008(4)
C68 0.055(5) 0.075(6) 0.070(5) 0.035(5) 0.026(5) -0.007(5)
C69 0.101(7) 0.103(8) 0.080(7) 0.033(5) 0.040(6) -0.003(6)

loop_
_atom_type_symbol
_atom_type_description
_atom_type_scat_dispersion_real
_atom_type_scat_dispersion_imag
_atom_type_scat_source
C C 0.0033 0.0016 'International Tables Vol C Tables 4.2.6.8 and 6.1.1.4'
H H 0.0000 0.0000 'International Tables Vol C Tables 4.2.6.8 and 6.1.1.4'
Ag Ag -0.8971 1.1015 'International Tables Vol C Tables 4.2.6.8 and 6.1.1.4'
Cl Cl 0.1484 0.1585 'International Tables Vol C Tables 4.2.6.8 and 6.1.1.4'
N N 0.0061 0.0033 'International Tables Vol C Tables 4.2.6.8 and 6.1.1.4'
Zn Zn 0.2839 1.4301 'International Tables Vol C Tables 4.2.6.8 and 6.1.1.4'

loop_
_geom_angle_atom_site_label_1
_geom_angle_atom_site_label_2
_geom_angle_atom_site_label_3
_geom_angle
C1 Ag1 Cl1 166.46(8)
N5 Zn1 N4 89.49(9)
N5 Zn1 N6 89.52(9)
N4 Zn1 N6 166.35(9)
N5 Zn1 N7 163.83(9)
N4 Zn1 N7 89.47(9)
N6 Zn1 N7 87.71(9)
N5 Zn1 N3 102.89(9)
N4 Zn1 N3 89.27(9)
N6 Zn1 N3 104.21(9)
N7 Zn1 N3 93.22(8)
N1 C1 N2 103.6(2)
N1 C1 Ag1 128.6(2)
N2 C1 Ag1 127.8(2)
C3 C2 N1 106.8(3)
C3 C2 H2 126.6
N1 C2 H2 126.6
C2 C3 N2 106.9(3)
C2 C3 H3 126.6
N2 C3 H3 126.6
N1 C4 C5 110.0(2)
N1 C4 H4A 109.7
C5 C4 H4A 109.7
N1 C4 H4B 109.7
C5 C4 H4B 109.7
H4A C4 H4B 108.2
C9 C5 C6 117.9(3)
C9 C5 C4 119.9(3)
C6 C5 C4 122.1(3)
C7 C6 C5 118.8(3)
C7 C6 H6 120.6
C5 C6 H6 120.6
C8 C7 C6 119.3(3)
C8 C7 H7 120.4
C6 C7 H7 120.4
N3 C8 C7 122.4(3)
N3 C8 H8 118.8
C7 C8 H8 118.8
N3 C9 C5 123.6(3)
N3 C9 H9 118.2
C5 C9 H9 118.2
C11 C10 C15 122.8(3)
C11 C10 N2 118.8(3)
C15 C10 N2 118.1(3)
C10 C11 C12 117.4(3)
C10 C11 C16 122.5(3)
C12 C11 C16 120.1(3)
C13 C12 C11 121.7(3)
C13 C12 H12 119.1
C11 C12 H12 119.1
C12 C13 C14 118.6(3)
C12 C13 C17 120.8(3)
C14 C13 C17 120.6(3)
C13 C14 C15 122.2(3)
C13 C14 H14 118.9
C15 C14 H14 118.9
C14 C15 C10 117.2(3)
C14 C15 C18 120.5(3)
C10 C15 C18 122.2(3)
C11 C16 H16A 109.5
C11 C16 H16B 109.5
H16A C16 H16B 109.5
C11 C16 H16C 109.5
H16A C16 H16C 109.5
H16B C16 H16C 109.5
C13 C17 H17A 109.5
C13 C17 H17B 109.5
H17A C17 H17B 109.5
C13 C17 H17C 109.5
H17A C17 H17C 109.5
H17B C17 H17C 109.5
C15 C18 H18A 109.5
C15 C18 H18B 109.5
H18A C18 H18B 109.5
C15 C18 H18C 109.5
H18A C18 H18C 109.5
H18B C18 H18C 109.5
N4 C19 C38 125.4(3)
N4 C19 C20 109.6(2)
C38 C19 C20 125.0(2)
C21 C20 C19 107.2(2)
C21 C20 H20 126.4
C19 C20 H20 126.4
C20 C21 C22 107.2(3)
C20 C21 H21 126.4
C22 C21 H21 126.4
N4 C22 C23 125.2(2)
N4 C22 C21 109.3(2)
C23 C22 C21 125.5(3)
C24 C23 C22 125.3(3)
C24 C23 C39 117.1(2)
C22 C23 C39 117.6(2)
N5 C24 C23 125.9(2)
N5 C24 C25 109.4(2)
C23 C24 C25 124.6(3)
C26 C25 C24 107.3(3)
C26 C25 H25 126.4
C24 C25 H25 126.4
C25 C26 C27 107.6(2)
C25 C26 H26 126.2
C27 C26 H26 126.2
N5 C27 C28 125.5(2)
N5 C27 C26 108.9(2)
C28 C27 C26 125.6(2)
C27 C28 C29 125.4(2)
C27 C28 C45 118.0(2)
C29 C28 C45 116.5(2)
N6 C29 C28 125.8(2)
N6 C29 C30 109.6(2)
C28 C29 C30 124.6(2)
C31 C30 C29 107.2(2)
C31 C30 H30 126.4
C29 C30 H30 126.4
C30 C31 C32 107.2(3)
C30 C31 H31 126.4
C32 C31 H31 126.4
N6 C32 C33 126.4(2)
N6 C32 C31 109.6(2)
C33 C32 C31 123.9(3)
C32 C33 C34 124.3(3)
C32 C33 C51 117.1(2)
C34 C33 C51 118.6(2)
N7 C34 C33 125.3(2)
N7 C34 C35 110.0(2)
C33 C34 C35 124.7(3)
C36 C35 C34 106.7(2)
C36 C35 H35 126.7
C34 C35 H35 126.7
C35 C36 C37 107.3(2)
C35 C36 H36 126.4
C37 C36 H36 126.4
N7 C37 C38 125.7(2)
N7 C37 C36 109.6(2)
C38 C37 C36 124.6(2)
C37 C38 C19 126.2(2)
C37 C38 C57 116.4(2)
C19 C38 C57 117.3(2)
C44 C39 C40 118.0(3)
C44 C39 C23 121.1(3)
C40 C39 C23 120.9(3)
C41 C40 C39 121.1(3)
C41 C40 H40 119.4
C39 C40 H40 119.4
C42 C41 C40 119.9(3)
C42 C41 H41 120.1
C40 C41 H41 120.1
C43 C42 C41 119.7(3)
C43 C42 H42 120.1
C41 C42 H42 120.1
C42 C43 C44 120.6(3)
C42 C43 H43 119.7
C44 C43 H43 119.7
C43 C44 C39 120.6(3)
C43 C44 H44 119.7
C39 C44 H44 119.7
C46 C45 C50 118.8(2)
C46 C45 C28 120.8(2)
C50 C45 C28 120.4(2)
C47 C46 C45 120.6(3)
C47 C46 H46 119.7
C45 C46 H46 119.7
C46 C47 C48 120.3(3)
C46 C47 H47 119.9
C48 C47 H47 119.9
C49 C48 C47 119.7(3)
C49 C48 H48 120.1
C47 C48 H48 120.1
C48 C49 C50 120.1(3)
C48 C49 H49 119.9
C50 C49 H49 119.9
C49 C50 C45 120.4(3)
C49 C50 H50 119.8
C45 C50 H50 119.8
C52 C51 C56 118.6(3)
C52 C51 C33 121.6(3)
C56 C51 C33 119.8(3)
C53 C52 C51 120.6(3)
C53 C52 H52 119.7
C51 C52 H52 119.7
C54 C53 C52 120.2(3)
C54 C53 H53 119.9
C52 C53 H53 119.9
C53 C54 C55 119.9(3)
C53 C54 H54 120.1
C55 C54 H54 120.1
C54 C55 C56 120.2(3)
C54 C55 H55 119.9
C56 C55 H55 119.9
C55 C56 C51 120.5(3)
C55 C56 H56 119.7
C51 C56 H56 119.7
C62 C57 C58 118.7(3)
C62 C57 C38 120.6(3)
C58 C57 C38 120.7(3)
C57 C58 C59 120.3(3)
C57 C58 H58 119.8
C59 C58 H58 119.8
C60 C59 C58 120.2(3)
C60 C59 H59 119.9
C58 C59 H59 119.9
C59 C60 C61 119.9(3)
C59 C60 H60 120.0
C61 C60 H60 120.0
C60 C61 C62 120.1(3)
C60 C61 H61 119.9
C62 C61 H61 119.9
C57 C62 C61 120.7(3)
C57 C62 H62 119.6
C61 C62 H62 119.6
C1 N1 C2 111.7(2)
C1 N1 C4 125.2(2)
C2 N1 C4 122.9(2)
C1 N2 C3 111.0(2)
C1 N2 C10 126.7(2)
C3 N2 C10 122.3(2)
C9 N3 C8 117.9(2)
C9 N3 Zn1 115.37(18)
C8 N3 Zn1 123.42(19)
C22 N4 C19 106.8(2)
C22 N4 Zn1 125.81(17)
C19 N4 Zn1 125.03(18)
C24 N5 C27 106.8(2)
C24 N5 Zn1 126.00(17)
C27 N5 Zn1 126.42(18)
C32 N6 C29 106.4(2)
C32 N6 Zn1 127.43(17)
C29 N6 Zn1 126.13(18)
C34 N7 C37 106.5(2)
C34 N7 Zn1 127.83(17)
C37 N7 Zn1 124.65(18)
C68 C63 C64 119.2(10)
C68 C63 C69 120.8(11)
C64 C63 C69 119.9(11)
C63 C64 C65 119.7(12)
C63 C64 H64 120.1
C65 C64 H64 120.1
C64 C65 C66 120.9(14)
C64 C65 H65 119.5
C66 C65 H65 119.5
C67 C66 C65 119.1(13)
C67 C66 H66 120.4
C65 C66 H66 120.4
C66 C67 C68 119.8(13)
C66 C67 H67 120.1
C68 C67 H67 120.1
C63 C68 C67 121.0(12)
C63 C68 H68 119.5
C67 C68 H68 119.5

loop_
_geom_bond_atom_site_label_1
_geom_bond_atom_site_label_2
_geom_bond_distance
Ag1 C1 2.071(3)
Ag1 Cl1 2.3483(8)
Zn1 N5 2.045(2)
Zn1 N4 2.054(2)
Zn1 N6 2.059(2)
Zn1 N7 2.081(2)
Zn1 N3 2.182(2)
C1 N1 1.347(4)
C1 N2 1.359(3)
C2 C3 1.326(4)
C2 N1 1.381(4)
C2 H2 0.9500
C3 N2 1.387(4)
C3 H3 0.9500
C4 N1 1.465(3)
C4 C5 1.498(4)
C4 H4A 0.9900
C4 H4B 0.9900
C5 C9 1.382(4)
C5 C6 1.389(4)
C6 C7 1.381(4)
C6 H6 0.9500
C7 C8 1.379(4)
C7 H7 0.9500
C8 N3 1.337(4)
C8 H8 0.9500
C9 N3 1.333(4)
C9 H9 0.9500
C10 C11 1.389(4)
C10 C15 1.390(4)
C10 N2 1.445(4)
C11 C12 1.392(4)
C11 C16 1.503(4)
C12 C13 1.383(4)
C12 H12 0.9500
C13 C14 1.384(5)
C13 C17 1.511(4)
C14 C15 1.384(5)
C14 H14 0.9500
C15 C18 1.503(5)
C16 H16A 0.9800
C16 H16B 0.9800
C16 H16C 0.9800
C17 H17A 0.9800
C17 H17B 0.9800
C17 H17C 0.9800
C18 H18A 0.9800
C18 H18B 0.9800
C18 H18C 0.9800
C19 N4 1.370(3)
C19 C38 1.399(4)
C19 C20 1.439(4)
C20 C21 1.346(4)
C20 H20 0.9500
C21 C22 1.446(4)
C21 H21 0.9500
C22 N4 1.368(4)
C22 C23 1.404(4)
C23 C24 1.403(4)
C23 C39 1.496(4)
C24 N5 1.365(4)
C24 C25 1.442(4)
C25 C26 1.339(4)
C25 H25 0.9500
C26 C27 1.440(4)
C26 H26 0.9500
C27 N5 1.379(3)
C27 C28 1.394(4)
C28 C29 1.404(4)
C28 C45 1.503(4)
C29 N6 1.375(3)
C29 C30 1.442(4)
C30 C31 1.347(4)
C30 H30 0.9500
C31 C32 1.444(4)
C31 H31 0.9500
C32 N6 1.372(4)
C32 C33 1.404(4)
C33 C34 1.406(4)
C33 C51 1.499(4)
C34 N7 1.365(4)
C34 C35 1.446(4)
C35 C36 1.348(4)
C35 H35 0.9500
C36 C37 1.443(4)
C36 H36 0.9500
C37 N7 1.371(3)
C37 C38 1.397(4)
C38 C57 1.502(4)
C39 C44 1.389(4)
C39 C40 1.392(4)
C40 C41 1.386(5)
C40 H40 0.9500
C41 C42 1.377(5)
C41 H41 0.9500
C42 C43 1.375(5)
C42 H42 0.9500
C43 C44 1.384(4)
C43 H43 0.9500
C44 H44 0.9500
C45 C46 1.389(4)
C45 C50 1.392(4)
C46 C47 1.383(4)
C46 H46 0.9500
C47 C48 1.383(4)
C47 H47 0.9500
C48 C49 1.380(4)
C48 H48 0.9500
C49 C50 1.389(4)
C49 H49 0.9500
C50 H50 0.9500
C51 C52 1.391(4)
C51 C56 1.391(4)
C52 C53 1.389(5)
C52 H52 0.9500
C53 C54 1.376(5)
C53 H53 0.9500
C54 C55 1.379(5)
C54 H54 0.9500
C55 C56 1.389(5)
C55 H55 0.9500
C56 H56 0.9500
C57 C62 1.380(4)
C57 C58 1.383(4)
C58 C59 1.389(4)
C58 H58 0.9500
C59 C60 1.368(5)
C59 H59 0.9500
C60 C61 1.370(5)
C60 H60 0.9500
C61 C62 1.383(4)
C61 H61 0.9500
C62 H62 0.9500
C63 C68 1.380(8)
C63 C64 1.382(7)
C63 C69 1.534(14)
C64 C65 1.384(8)
C64 H64 0.9500
C65 C66 1.385(8)
C65 H65 0.9500
C66 C67 1.378(8)
C66 H66 0.9500
C67 C68 1.387(8)
C67 H67 0.9500
C68 H68 0.9500
C69 H69A 0.9800
C69 H69B 0.9800
C69 H69C 0.9800

loop_
_geom_torsion_atom_site_label_1
_geom_torsion_atom_site_label_2
_geom_torsion_atom_site_label_3
_geom_torsion_atom_site_label_4
_geom_torsion
Cl1 Ag1 C1 N1 174.9(2)
Cl1 Ag1 C1 N2 -8.0(6)
N1 C2 C3 N2 -0.4(4)
N1 C4 C5 C9 97.0(3)
N1 C4 C5 C6 -78.9(3)
C9 C5 C6 C7 0.2(4)
C4 C5 C6 C7 176.1(3)
C5 C6 C7 C8 -1.3(4)
C6 C7 C8 N3 1.2(4)
C6 C5 C9 N3 1.1(4)
C4 C5 C9 N3 -174.8(2)
C15 C10 C11 C12 -0.8(4)
N2 C10 C11 C12 174.2(2)
C15 C10 C11 C16 179.3(3)
N2 C10 C11 C16 -5.8(4)
C10 C11 C12 C13 -0.5(4)
C16 C11 C12 C13 179.5(3)
C11 C12 C13 C14 0.9(4)
C11 C12 C13 C17 179.6(3)
C12 C13 C14 C15 -0.2(5)
C17 C13 C14 C15 -178.9(3)
C13 C14 C15 C10 -1.0(4)
C13 C14 C15 C18 179.1(3)
C11 C10 C15 C14 1.5(4)
N2 C10 C15 C14 -173.5(3)
C11 C10 C15 C18 -178.5(3)
N2 C10 C15 C18 6.5(4)
N4 C19 C20 C21 0.3(3)
C38 C19 C20 C21 -179.9(3)
C19 C20 C21 C22 0.2(3)
C20 C21 C22 N4 -0.7(3)
C20 C21 C22 C23 176.9(3)
N4 C22 C23 C24 1.6(4)
C21 C22 C23 C24 -175.5(3)
N4 C22 C23 C39 -178.9(2)
C21 C22 C23 C39 3.9(4)
C22 C23 C24 N5 1.6(5)
C39 C23 C24 N5 -177.8(3)
C22 C23 C24 C25 178.3(3)
C39 C23 C24 C25 -1.1(4)
N5 C24 C25 C26 -0.6(3)
C23 C24 C25 C26 -177.7(3)
C24 C25 C26 C27 0.4(3)
C25 C26 C27 N5 0.0(3)
C25 C26 C27 C28 -179.9(3)
N5 C27 C28 C29 -0.3(4)
C26 C27 C28 C29 179.5(3)
N5 C27 C28 C45 -178.0(2)
C26 C27 C28 C45 1.8(4)
C27 C28 C29 N6 5.1(4)
C45 C28 C29 N6 -177.1(2)
C27 C28 C29 C30 -172.1(3)
C45 C28 C29 C30 5.7(4)
N6 C29 C30 C31 0.9(3)
C28 C29 C30 C31 178.5(3)
C29 C30 C31 C32 -0.6(3)
C30 C31 C32 N6 0.2(3)
C30 C31 C32 C33 -177.5(3)
N6 C32 C33 C34 -5.7(4)
C31 C32 C33 C34 171.6(3)
N6 C32 C33 C51 173.2(3)
C31 C32 C33 C51 -9.5(4)
C32 C33 C34 N7 2.5(4)
C51 C33 C34 N7 -176.4(3)
C32 C33 C34 C35 179.2(3)
C51 C33 C34 C35 0.3(4)
N7 C34 C35 C36 0.9(3)
C33 C34 C35 C36 -176.2(3)
C34 C35 C36 C37 -0.6(3)
C35 C36 C37 N7 0.0(3)
C35 C36 C37 C38 178.1(3)
N7 C37 C38 C19 -3.1(5)
C36 C37 C38 C19 179.1(3)
N7 C37 C38 C57 176.4(3)
C36 C37 C38 C57 -1.4(4)
N4 C19 C38 C37 -1.0(5)
C20 C19 C38 C37 179.4(3)
N4 C19 C38 C57 179.6(3)
C20 C19 C38 C57 -0.1(4)
C24 C23 C39 C44 -68.6(3)
C22 C23 C39 C44 112.0(3)
C24 C23 C39 C40 111.4(3)
C22 C23 C39 C40 -68.1(4)
C44 C39 C40 C41 -0.7(4)
C23 C39 C40 C41 179.3(3)
C39 C40 C41 C42 -0.2(5)
C40 C41 C42 C43 0.7(5)
C41 C42 C43 C44 -0.2(4)
C42 C43 C44 C39 -0.7(4)
C40 C39 C44 C43 1.2(4)
C23 C39 C44 C43 -178.9(2)
C27 C28 C45 C46 65.3(4)
C29 C28 C45 C46 -112.6(3)
C27 C28 C45 C50 -114.9(3)
C29 C28 C45 C50 67.2(4)
C50 C45 C46 C47 -1.1(4)
C28 C45 C46 C47 178.7(3)
C45 C46 C47 C48 -0.1(5)
C46 C47 C48 C49 1.4(5)
C47 C48 C49 C50 -1.5(5)
C48 C49 C50 C45 0.3(5)
C46 C45 C50 C49 1.0(4)
C28 C45 C50 C49 -178.9(3)
C32 C33 C51 C52 115.6(3)
C34 C33 C51 C52 -65.4(4)
C32 C33 C51 C56 -64.1(4)
C34 C33 C51 C56 115.0(3)
C56 C51 C52 C53 0.4(4)
C33 C51 C52 C53 -179.2(3)
C51 C52 C53 C54 0.1(5)
C52 C53 C54 C55 -0.5(5)
C53 C54 C55 C56 0.3(5)
C54 C55 C56 C51 0.3(5)
C52 C51 C56 C55 -0.6(4)
C33 C51 C56 C55 179.0(3)
C37 C38 C57 C62 -87.6(3)
C19 C38 C57 C62 91.9(3)
C37 C38 C57 C58 91.5(3)
C19 C38 C57 C58 -88.9(4)
C62 C57 C58 C59 0.1(5)
C38 C57 C58 C59 -179.1(3)
C57 C58 C59 C60 -0.1(5)
C58 C59 C60 C61 0.5(5)
C59 C60 C61 C62 -0.8(5)
C58 C57 C62 C61 -0.4(5)
C38 C57 C62 C61 178.8(3)
C60 C61 C62 C57 0.8(5)
N2 C1 N1 C2 -0.9(3)
Ag1 C1 N1 C2 176.8(2)
N2 C1 N1 C4 -176.9(3)
Ag1 C1 N1 C4 0.7(4)
C3 C2 N1 C1 0.8(4)
C3 C2 N1 C4 177.0(3)
C5 C4 N1 C1 116.4(3)
C5 C4 N1 C2 -59.3(4)
N1 C1 N2 C3 0.6(3)
Ag1 C1 N2 C3 -177.1(2)
N1 C1 N2 C10 -177.4(3)
Ag1 C1 N2 C10 4.9(4)
C2 C3 N2 C1 -0.1(4)
C2 C3 N2 C10 178.0(3)
C11 C10 N2 C1 71.9(4)
C15 C10 N2 C1 -112.9(3)
C11 C10 N2 C3 -105.9(3)
C15 C10 N2 C3 69.3(4)
C5 C9 N3 C8 -1.3(4)
C5 C9 N3 Zn1 159.0(2)
C7 C8 N3 C9 0.1(4)
C7 C8 N3 Zn1 -158.4(2)
N5 Zn1 N3 C9 128.00(18)
N4 Zn1 N3 C9 -142.69(19)
N6 Zn1 N3 C9 35.2(2)
N7 Zn1 N3 C9 -53.27(19)
N5 Zn1 N3 C8 -72.9(2)
N4 Zn1 N3 C8 16.4(2)
N6 Zn1 N3 C8 -165.7(2)
N7 Zn1 N3 C8 105.8(2)
C23 C22 N4 C19 -176.7(3)
C21 C22 N4 C19 0.9(3)
C23 C22 N4 Zn1 -13.5(4)
C21 C22 N4 Zn1 164.04(18)
C38 C19 N4 C22 179.5(3)
C20 C19 N4 C22 -0.7(3)
C38 C19 N4 Zn1 16.2(4)
C20 C19 N4 Zn1 -164.09(19)
N5 Zn1 N4 C22 16.1(2)
N6 Zn1 N4 C22 102.0(4)
N7 Zn1 N4 C22 180.0(2)
N3 Zn1 N4 C22 -86.8(2)
N5 Zn1 N4 C19 176.4(2)
N6 Zn1 N4 C19 -97.8(4)
N7 Zn1 N4 C19 -19.8(2)
N3 Zn1 N4 C19 73.5(2)
C23 C24 N5 C27 177.6(3)
C25 C24 N5 C27 0.5(3)
C23 C24 N5 Zn1 7.5(4)
C25 C24 N5 Zn1 -169.65(18)
C28 C27 N5 C24 179.5(3)
C26 C27 N5 C24 -0.3(3)
C28 C27 N5 Zn1 -10.4(4)
C26 C27 N5 Zn1 169.81(18)
N4 Zn1 N5 C24 -13.3(2)
N6 Zn1 N5 C24 -179.7(2)
N7 Zn1 N5 C24 -99.6(4)
N3 Zn1 N5 C24 75.9(2)
N4 Zn1 N5 C27 178.5(2)
N6 Zn1 N5 C27 12.1(2)
N7 Zn1 N5 C27 92.1(4)
N3 Zn1 N5 C27 -92.4(2)
C33 C32 N6 C29 178.0(3)
C31 C32 N6 C29 0.4(3)
C33 C32 N6 Zn1 -1.7(4)
C31 C32 N6 Zn1 -179.29(18)
C28 C29 N6 C32 -178.3(3)
C30 C29 N6 C32 -0.8(3)
C28 C29 N6 Zn1 1.4(4)
C30 C29 N6 Zn1 178.92(18)
N5 Zn1 N6 C32 171.8(2)
N4 Zn1 N6 C32 85.9(4)
N7 Zn1 N6 C32 7.7(2)
N3 Zn1 N6 C32 -85.1(2)
N5 Zn1 N6 C29 -7.9(2)
N4 Zn1 N6 C29 -93.7(4)
N7 Zn1 N6 C29 -171.9(2)
N3 Zn1 N6 C29 95.3(2)
C33 C34 N7 C37 176.2(3)
C35 C34 N7 C37 -0.9(3)
C33 C34 N7 Zn1 7.7(4)
C35 C34 N7 Zn1 -169.47(18)
C38 C37 N7 C34 -177.5(3)
C36 C37 N7 C34 0.6(3)
C38 C37 N7 Zn1 -8.5(4)
C36 C37 N7 Zn1 169.58(17)
N5 Zn1 N7 C34 -90.9(4)
N4 Zn1 N7 C34 -177.2(2)
N6 Zn1 N7 C34 -10.6(2)
N3 Zn1 N7 C34 93.6(2)
N5 Zn1 N7 C37 102.5(4)
N4 Zn1 N7 C37 16.2(2)
N6 Zn1 N7 C37 -177.2(2)
N3 Zn1 N7 C37 -73.1(2)
C68 C63 C64 C65 -2(3)
C69 C63 C64 C65 -179.3(12)
C63 C64 C65 C66 3.6(19)
C64 C65 C66 C67 -4.4(18)
C65 C66 C67 C68 4.1(18)
C64 C63 C68 C67 2(3)
C69 C63 C68 C67 179.1(13)
C66 C67 C68 C63 -3(2)
